data_7125866
loop_
_publ_author_name
'Feng, Shumin'
'Gong, Shengyi'
'Feng, Guoqiang'

_publ_section_title
;
 Aggregation-induced emission and solid fluorescence of fluorescein
 derivatives.
;
_journal_issue 16
_journal_name_full 'Chemical communications (Cambridge, England)'
_journal_page_first 2511
_journal_page_last 2513
_journal_paper_doi 10.1039/c9cc09784h
_journal_volume 56
_journal_year 2020
_chemical_formula_moiety 'C26 H18 Cl2 O5'
_chemical_formula_sum 'C26 H18 Cl2 O5'
_chemical_formula_weight 481.30
_space_group_crystal_system monoclinic
_space_group_IT_number 14
_space_group_name_Hall '-P 2ybc'
_space_group_name_H-M_alt 'P 1 21/c 1'
_atom_sites_solution_hydrogens geom
_atom_sites_solution_primary direct
_audit_block_doi 10.5517/ccdc.csd.cc244thm
_audit_creation_date 2019-03-21
_audit_creation_method
; 
Olex2 1.2 
(compiled 2018.05.29 svn.r3508 for OlexSys, GUI svn.r5506) 
;
_audit_update_record
;
2019-12-09 deposited with the CCDC.	2020-01-23 downloaded from the CCDC.
;
_cell_angle_alpha 90
_cell_angle_beta 105.610(13)
_cell_angle_gamma 90
_cell_formula_units_Z 8
_cell_length_a 10.613(7)
_cell_length_b 23.820(14)
_cell_length_c 19.202(14)
_cell_measurement_reflns_used 4454
_cell_measurement_temperature 293(2)
_cell_measurement_theta_max 17.61
_cell_measurement_theta_min 2.63
_cell_volume 4675(5)
_computing_cell_refinement 'SAINT v7.68A (Bruker, 2009)'
_computing_data_collection 'Bruker APEX2'
_computing_data_reduction 'SAINT v7.68A (Bruker, 2009)'
_computing_molecular_graphics 'Olex2 (Dolomanov et al., 2009)'
_computing_publication_material 'Olex2 (Dolomanov et al., 2009)'
_computing_structure_refinement 'XL (Sheldrick, 2008)'
_computing_structure_solution 'ShelXS (Sheldrick, 2008)'
_diffrn_ambient_temperature 293(2)
_diffrn_measured_fraction_theta_full 0.966
_diffrn_measured_fraction_theta_max 0.966
_diffrn_measurement_device_type 'Bruker APEX-II CCD'
_diffrn_measurement_method '\f and \w scans'
_diffrn_radiation_monochromator graphite
_diffrn_radiation_type MoK\a
_diffrn_radiation_wavelength 0.71073
_diffrn_reflns_av_R_equivalents 0.2587
_diffrn_reflns_av_unetI/netI 0.1195
_diffrn_reflns_Laue_measured_fraction_full 0.966
_diffrn_reflns_Laue_measured_fraction_max 0.966
_diffrn_reflns_limit_h_max 9
_diffrn_reflns_limit_h_min -9
_diffrn_reflns_limit_k_max 21
_diffrn_reflns_limit_k_min -21
_diffrn_reflns_limit_l_max 17
_diffrn_reflns_limit_l_min -17
_diffrn_reflns_number 26196
_diffrn_reflns_point_group_measured_fraction_full 0.966
_diffrn_reflns_point_group_measured_fraction_max 0.966
_diffrn_reflns_theta_full 18.986
_diffrn_reflns_theta_max 18.986
_diffrn_reflns_theta_min 1.394
_diffrn_standards_number 0
_exptl_absorpt_coefficient_mu 0.313
_exptl_absorpt_correction_T_max 0.7448
_exptl_absorpt_correction_T_min 0.4773
_exptl_absorpt_correction_type multi-scan
_exptl_absorpt_process_details
; 
SADABS-2008/1 (Bruker,2008) was used for absorption correction. 
wR2(int) was 0.1731 before and 0.1149 after correction. 
The Ratio of minimum to maximum transmission is 0.6506. 
The \l/2 correction factor is 0.0015. 
;
_exptl_crystal_density_diffrn 1.368
_exptl_crystal_description needle
_exptl_crystal_F_000 1984
_exptl_crystal_size_max 0.05
_exptl_crystal_size_mid 0.05
_exptl_crystal_size_min 0.04
_refine_diff_density_max 0.610
_refine_diff_density_min -1.206
_refine_diff_density_rms 0.123
_refine_ls_extinction_coef 0.0026(9)
_refine_ls_extinction_expression Fc^*^=kFc[1+0.001xFc^2^\l^3^/sin(2\q)]^-1/4^
_refine_ls_extinction_method 'SHELXL-2014/7 (Sheldrick 2014'
_refine_ls_goodness_of_fit_ref 1.075
_refine_ls_hydrogen_treatment constr
_refine_ls_matrix_type full
_refine_ls_number_parameters 585
_refine_ls_number_reflns 3629
_refine_ls_number_restraints 120
_refine_ls_restrained_S_all 1.059
_refine_ls_R_factor_all 0.1807
_refine_ls_R_factor_gt 0.1472
_refine_ls_shift/su_max 0.001
_refine_ls_shift/su_mean 0.000
_refine_ls_structure_factor_coef Fsqd
_refine_ls_weighting_details 'w=1/[\s^2^(Fo^2^)+(0.1430P)^2^+94.6819P] where P=(Fo^2^+2Fc^2^)/3'
_refine_ls_weighting_scheme calc
_refine_ls_wR_factor_gt 0.3353
_refine_ls_wR_factor_ref 0.3592
_reflns_Friedel_coverage 0.000
_reflns_number_gt 2556
_reflns_number_total 3629
_reflns_threshold_expression 'I > 2\s(I)'
_cod_data_source_file c9cc09784h2.cif
_cod_data_source_block t
_cod_depositor_comments 'Adding full bibliography for 7125866--7125867.cif.'
_cod_database_code 7125866
_shelx_shelxl_version_number 2014/7
_shelx_space_group_comment
; 
The symmetry employed for this shelxl refinement is uniquely defined 
by the following loop, which should always be used as a source of 
symmetry information in preference to the above space-group names. 
They are only intended as comments. 
;
_shelx_estimated_absorpt_t_max 0.988
_shelx_estimated_absorpt_t_min 0.985
_olex2_refinement_description
; 
1. Fixed Uiso 
 At 1.2 times of: 
  All C(H) groups, All C(H,H) groups, All C(H,H,H,H) groups 
2. Restrained distances 
 C21-C22 
 1.51 with sigma of 0.01 
 C21A-C22A 
 1.51 with sigma of 0.01 
 C22A-C23A 
 1.38 with sigma of 0.01 
 C24-C25C 
 1.51 with sigma of 0.01 
 C24-C25 
 1.51 with sigma of 0.01 
 C22-C23 
 1.38 with sigma of 0.01 
 C25C-C26C 
 1.38 with sigma of 0.01 
 C24A-C25A 
 1.51 with sigma of 0.01 
 C25A-C26A 
 1.38 with sigma of 0.01 
 C25-C26 
 1.38 with sigma of 0.01 
 C24A-C26A 
 2.42 with sigma of 0.02 
 C24-C26C \\sim C24-C26 
 with sigma of 0.01 
3. Uiso/Uaniso restraints and constraints 
Uanis(C13A) \\sim Ueq, Uanis(C1A) \\sim Ueq, Uanis(C1A) \\sim Ueq, Uanis(C11A) 
\\sim Ueq, Uanis(O5A) \\sim Ueq, Uanis(C21A) \\sim Ueq, Uanis(C22) \\sim Ueq, 
Uanis(C23A) \\sim Ueq, Uanis(C24A) \\sim Ueq, : with sigma of 0.005 and sigma 
for terminal atoms of 0.01 
Uanis(C5) \\sim Ueq, Uanis(C2) \\sim Ueq, Uanis(C10A) \\sim Ueq, Uanis(C3A) 
\\sim Ueq, Uanis(C24) \\sim Ueq, Uanis(C25C) \\sim Ueq, Uanis(C25) \\sim Ueq, 
Uanis(C17) \\sim Ueq, Uanis(C18A) \\sim Ueq, Uanis(C20A) \\sim Ueq: with sigma 
of 0.005 and sigma for terminal atoms of 0.01 
4. Others 
 Sof(H24C)=Sof(H24D)=Sof(C25C)=Sof(H25C)=Sof(C26C)=Sof(H26C)=Sof(H26D)=1-FVAR(1) 
 Sof(H24A)=Sof(H24B)=Sof(C25)=Sof(H25)=Sof(C26)=Sof(H26A)=Sof(H26B)=FVAR(1) 
 Fixed Uiso: C23(0.1) C26(0.1) C26C(0.1) C25A(0.1) C26A(0.1) 
5.a Secondary CH2 refined with riding coordinates: 
 C21(H21A,H21B), C24(H24C,H24D), C24(H24A,H24B), C21A(H21C,H21D), C24A(H24E, 
 H24F) 
5.b Aromatic/amide H refined with riding coordinates: 
 C3(H3), C6(H6), C10(H10), C13(H13), C16(H16), C17(H17), C18(H18), C19(H19), 
 C22(H22), C25(H25), C25C(H25C), C2A(H2A), C5A(H5A), C10A(H10A), C13A(H13A), 
 C16A(H16A), C17A(H17A), C18A(H18A), C19A(H19A), C22A(H22A), C25A(H25A) 
5.c X=CH2 refined with riding coordinates: 
 C23(H23A,H23B), C26(H26A,H26B), C26C(H26C,H26D), C23A(H23C,H23D), C26A(H26E, 
 H26F) 
;
_olex2_submission_special_instructions 'No special instructions were received'

loop_
_space_group_symop_operation_xyz
'x, y, z'
'-x, y+1/2, -z+1/2'
'-x, -y, -z'
'x, -y-1/2, z-1/2'

loop_
_atom_site_label
_atom_site_type_symbol
_atom_site_fract_x
_atom_site_fract_y
_atom_site_fract_z
_atom_site_U_iso_or_equiv
_atom_site_adp_type
_atom_site_occupancy
_atom_site_site_symmetry_order
_atom_site_calc_flag
_atom_site_refinement_flags_posn
_atom_site_refinement_flags_adp
_atom_site_refinement_flags_occupancy
_atom_site_disorder_assembly
_atom_site_disorder_group
C1 C -0.1512(16) 0.8295(7) -1.1007(11) 0.034(5) Uani 1 1 d . . . . .
C2 C -0.2470(17) 0.8645(8) -1.1434(10) 0.037(5) Uani 1 1 d . U . . .
C3 C -0.3015(16) 0.9051(7) -1.1097(10) 0.033(5) Uani 1 1 d . . . . .
H3 H -0.3618 0.9306 -1.1365 0.040 Uiso 1 1 calc R . . . .
C4 C -0.2651(15) 0.9070(7) -1.0367(10) 0.025(4) Uani 1 1 d . . . . .
C5 C -0.1741(15) 0.8729(7) -0.9937(9) 0.025(4) Uani 1 1 d . U . . .
C6 C -0.1157(17) 0.8331(7) -1.0281(11) 0.038(5) Uani 1 1 d . . . . .
H6 H -0.0523 0.8090 -1.0010 0.046 Uiso 1 1 calc R . . . .
C7 C -0.1470(16) 0.8746(7) -0.9164(9) 0.030(5) Uani 1 1 d . . . . .
C8 C -0.2112(17) 0.9154(8) -0.8852(11) 0.040(5) Uani 1 1 d . . . . .
C9 C -0.3044(17) 0.9532(8) -0.9338(10) 0.032(5) Uani 1 1 d . . . . .
C10 C -0.3688(18) 0.9932(8) -0.9080(13) 0.046(5) Uani 1 1 d . . . . .
H10 H -0.4267 1.0163 -0.9406 0.055 Uiso 1 1 calc R . . . .
C11 C -0.3519(19) 1.0014(7) -0.8337(11) 0.034(5) Uani 1 1 d . . . . .
C12 C -0.2584(19) 0.9674(9) -0.7871(9) 0.041(5) Uani 1 1 d . . . . .
C13 C -0.1918(18) 0.9245(9) -0.8104(10) 0.044(5) Uani 1 1 d . . . . .
H13 H -0.1345 0.9017 -0.7770 0.052 Uiso 1 1 calc R . . . .
C14 C -0.0524(17) 0.8365(8) -0.8674(10) 0.031(4) Uani 1 1 d . . . . .
C15 C -0.0749(18) 0.7791(9) -0.8692(9) 0.037(5) Uani 1 1 d . . . . .
C16 C 0.018(2) 0.7460(8) -0.8215(11) 0.058(6) Uani 1 1 d . . . . .
H16 H 0.0030 0.7076 -0.8204 0.070 Uiso 1 1 calc R . . . .
C17 C 0.133(2) 0.7683(10) -0.7748(12) 0.065(6) Uani 1 1 d . U . . .
H17 H 0.1921 0.7459 -0.7420 0.077 Uiso 1 1 calc R . . . .
C18 C 0.152(2) 0.8242(9) -0.7802(12) 0.058(6) Uani 1 1 d . . . . .
H18 H 0.2301 0.8395 -0.7532 0.070 Uiso 1 1 calc R . . . .
C19 C 0.062(2) 0.8588(8) -0.8227(10) 0.040(5) Uani 1 1 d . . . . .
H19 H 0.0777 0.8973 -0.8221 0.048 Uiso 1 1 calc R . . . .
C20 C -0.194(3) 0.7542(8) -0.9144(10) 0.042(5) Uani 1 1 d . . . . .
C21 C -0.373(2) 0.8924(9) -1.2616(9) 0.061(6) Uani 1 1 d D . . . .
H21A H -0.3324 0.9277 -1.2685 0.073 Uiso 1 1 calc R . . . .
H21B H -0.4453 0.8998 -1.2411 0.073 Uiso 1 1 calc R . . . .
C22 C -0.418(2) 0.8608(11) -1.3316(12) 0.118(10) Uani 1 1 d D U . . .
H22 H -0.3640 0.8516 -1.3610 0.141 Uiso 1 1 calc R . . . .
C23 C -0.547(2) 0.8472(11) -1.3467(15) 0.100 Uiso 1 1 d D U . . .
H23A H -0.5959 0.8577 -1.3150 0.120 Uiso 1 1 calc R . . . .
H23B H -0.5872 0.8275 -1.3887 0.120 Uiso 1 1 calc R . . . .
C24 C -0.271(3) 0.6709(12) -0.9828(15) 0.104(9) Uani 1 1 d D U . . .
H24C H -0.3096 0.6958 -1.0228 0.125 Uiso 0.52(3) 1 calc R . P A 2
H24D H -0.3377 0.6627 -0.9585 0.125 Uiso 0.52(3) 1 calc R . P A 2
H24A H -0.3547 0.6860 -0.9812 0.125 Uiso 0.48(3) 1 calc R . P A 1
H24B H -0.2669 0.6322 -0.9668 0.125 Uiso 0.48(3) 1 calc R . P A 1
Cl1 Cl -0.0869(5) 0.7758(2) -1.1455(3) 0.0641(17) Uani 1 1 d . . . . .
Cl2 Cl -0.2285(6) 0.9768(3) -0.6950(3) 0.081(2) Uani 1 1 d . . . . .
O1 O -0.2778(13) 0.8547(6) -1.2154(7) 0.062(4) Uani 1 1 d . . . . .
O2 O -0.3299(10) 0.9467(5) -1.0074(7) 0.039(3) Uani 1 1 d . . . . .
O3 O -0.4120(13) 1.0397(6) -0.8105(7) 0.058(4) Uani 1 1 d . . . . .
O4 O -0.2969(14) 0.7758(6) -0.9367(7) 0.057(4) Uani 1 1 d . . . . .
O5 O -0.1682(14) 0.7023(7) -0.9324(7) 0.074(4) Uani 1 1 d . . . . .
C25 C -0.263(7) 0.672(2) -1.0599(19) 0.16(3) Uani 0.48(3) 1 d D U P A 1
H25 H -0.2999 0.7017 -1.0897 0.186 Uiso 0.48(3) 1 calc R . P A 1
C26 C -0.202(5) 0.629(2) -1.087(3) 0.100 Uiso 0.48(3) 1 d D U P A 1
H26A H -0.1644 0.5995 -1.0579 0.120 Uiso 0.48(3) 1 calc R . P A 1
H26B H -0.1979 0.6308 -1.1350 0.120 Uiso 0.48(3) 1 calc R . P A 1
C25C C -0.238(6) 0.6166(13) -1.015(3) 0.16(3) Uani 0.52(3) 1 d D U P A 2
H25C H -0.2051 0.6175 -1.0547 0.189 Uiso 0.52(3) 1 calc R . P A 2
C26C C -0.258(5) 0.5657(16) -0.985(3) 0.100 Uiso 0.52(3) 1 d D U P A 2
H26C H -0.2913 0.5645 -0.9451 0.120 Uiso 0.52(3) 1 calc R . P A 2
H26D H -0.2378 0.5325 -1.0053 0.120 Uiso 0.52(3) 1 calc R . P A 2
C1A C -0.4137(16) 1.1032(7) -1.1773(10) 0.028(4) Uani 1 1 d . U . . .
C2A C -0.3195(17) 1.0714(7) -1.1315(9) 0.035(5) Uani 1 1 d . . . . .
H2A H -0.2849 1.0403 -1.1490 0.042 Uiso 1 1 calc R . . . .
C3A C -0.2780(17) 1.0848(7) -1.0623(10) 0.032(4) Uani 1 1 d . U . . .
C4A C -0.3313(15) 1.1279(7) -1.0301(9) 0.029(4) Uani 1 1 d . . . . .
C5A C -0.4362(17) 1.1588(7) -1.0796(11) 0.042(5) Uani 1 1 d . . . . .
H5A H -0.4777 1.1879 -1.0622 0.050 Uiso 1 1 calc R . . . .
C6A C -0.4745(16) 1.1454(7) -1.1517(10) 0.031(4) Uani 1 1 d . . . . .
C7A C -0.2793(17) 1.1432(7) -0.9545(9) 0.028(4) Uani 1 1 d . . . . .
C8A C -0.1830(17) 1.1094(8) -0.9139(9) 0.033(5) Uani 1 1 d . . . . .
C9A C -0.1303(15) 1.0648(8) -0.9484(10) 0.035(5) Uani 1 1 d . . . . .
C10A C -0.0336(16) 1.0305(7) -0.9096(9) 0.029(4) Uani 1 1 d . U . . .
H10A H -0.0038 1.0017 -0.9338 0.035 Uiso 1 1 calc R . . . .
C11A C 0.0236(17) 1.0367(7) -0.8345(9) 0.032(4) Uani 1 1 d . U . . .
C12A C -0.0322(17) 1.0816(7) -0.8013(8) 0.032(4) Uani 1 1 d . . . . .
C13A C -0.1275(16) 1.1148(7) -0.8384(9) 0.031(4) Uani 1 1 d . U . . .
H13A H -0.1590 1.1427 -0.8137 0.037 Uiso 1 1 calc R . . . .
C14A C -0.3374(15) 1.1902(7) -0.9236(9) 0.027(4) Uani 1 1 d . . . . .
C15A C -0.3088(16) 1.2473(7) -0.9372(10) 0.037(5) Uani 1 1 d . . . . .
C16A C -0.3722(16) 1.2903(7) -0.9047(9) 0.033(5) Uani 1 1 d . . . . .
H16A H -0.3594 1.3281 -0.9128 0.039 Uiso 1 1 calc R . . . .
C17A C -0.4502(18) 1.2746(9) -0.8624(10) 0.051(6) Uani 1 1 d . . . . .
H17A H -0.4899 1.3026 -0.8419 0.061 Uiso 1 1 calc R . . . .
C18A C -0.4737(17) 1.2192(8) -0.8483(10) 0.040(5) Uani 1 1 d . U . . .
H18A H -0.5267 1.2103 -0.8184 0.048 Uiso 1 1 calc R . . . .
C19A C -0.4171(16) 1.1775(8) -0.8793(10) 0.041(5) Uani 1 1 d . . . . .
H19A H -0.4326 1.1401 -0.8703 0.049 Uiso 1 1 calc R . . . .
C20A C -0.2229(19) 1.2599(8) -0.9810(11) 0.043(5) Uani 1 1 d . U . . .
C21A C -0.4081(19) 1.0457(8) -1.2781(9) 0.054(6) Uani 1 1 d D U . . .
H21C H -0.4425 1.0118 -1.2623 0.065 Uiso 1 1 calc R . . . .
H21D H -0.3133 1.0444 -1.2627 0.065 Uiso 1 1 calc R . . . .
C22A C -0.456(2) 1.0521(8) -1.3586(9) 0.077(7) Uani 1 1 d D . . . .
H22A H -0.5438 1.0601 -1.3801 0.092 Uiso 1 1 calc R . . . .
C23A C -0.370(3) 1.0462(14) -1.4006(18) 0.150(13) Uani 1 1 d D U . . .
H23C H -0.2828 1.0383 -1.3790 0.180 Uiso 1 1 calc R . . . .
H23D H -0.4000 1.0502 -1.4505 0.180 Uiso 1 1 calc R . . . .
C24A C -0.128(3) 1.3351(9) -1.0241(17) 0.125(10) Uani 1 1 d D U . . .
H24E H -0.1740 1.3372 -1.0751 0.151 Uiso 1 1 calc R . . . .
H24F H -0.0557 1.3091 -1.0182 0.151 Uiso 1 1 calc R . . . .
C25A C -0.079(2) 1.3925(9) -0.9957(12) 0.100 Uiso 1 1 d D U . . .
H25A H -0.0080 1.3982 -0.9556 0.120 Uiso 1 1 calc R . . . .
C26A C -0.150(2) 1.4350(9) -1.0354(14) 0.100 Uiso 1 1 d D U . . .
H26E H -0.2200 1.4268 -1.0750 0.120 Uiso 1 1 calc R . . . .
H26F H -0.1283 1.4722 -1.0228 0.120 Uiso 1 1 calc R . . . .
Cl3 Cl -0.5967(5) 1.1845(2) -1.2085(3) 0.0515(15) Uani 1 1 d . . . . .
Cl4 Cl 0.0326(5) 1.0900(2) -0.7080(3) 0.0626(17) Uani 1 1 d . . . . .
O1A O -0.4555(12) 1.0939(5) -1.2503(6) 0.046(3) Uani 1 1 d . . . . .
O2A O -0.1776(11) 1.0553(4) -1.0196(6) 0.036(3) Uani 1 1 d . . . . .
O3A O 0.1121(11) 1.0062(5) -0.7999(6) 0.041(3) Uani 1 1 d . . . . .
O4A O -0.1681(13) 1.2303(6) -1.0120(7) 0.059(4) Uani 1 1 d . . . . .
O5A O -0.2112(17) 1.3174(7) -0.9851(10) 0.102(5) Uani 1 1 d . U . . .

loop_
_atom_site_aniso_label
_atom_site_aniso_U_11
_atom_site_aniso_U_22
_atom_site_aniso_U_33
_atom_site_aniso_U_23
_atom_site_aniso_U_13
_atom_site_aniso_U_12
C1 0.039(11) 0.022(10) 0.049(14) -0.015(10) 0.028(10) 0.002(9)
C2 0.036(6) 0.041(6) 0.036(6) 0.001(5) 0.011(5) -0.002(5)
C3 0.027(10) 0.037(12) 0.038(14) 0.020(10) 0.012(10) 0.016(9)
C4 0.020(10) 0.029(11) 0.025(13) 0.018(9) 0.004(9) 0.001(9)
C5 0.026(6) 0.024(6) 0.026(6) 0.003(5) 0.009(5) -0.001(5)
C6 0.042(12) 0.028(11) 0.049(15) 0.007(10) 0.022(11) -0.001(9)
C7 0.031(11) 0.024(11) 0.047(13) -0.006(10) 0.030(10) 0.003(10)
C8 0.042(12) 0.031(12) 0.046(15) 0.016(12) 0.010(11) -0.016(11)
C9 0.042(12) 0.032(12) 0.029(14) 0.012(11) 0.021(11) -0.004(11)
C10 0.053(13) 0.017(12) 0.08(2) 0.001(11) 0.037(13) 0.000(11)
C11 0.053(13) 0.013(11) 0.044(15) -0.014(11) 0.027(12) 0.004(10)
C12 0.055(13) 0.051(14) 0.017(11) 0.001(11) 0.011(11) -0.007(12)
C13 0.043(12) 0.066(15) 0.023(14) -0.009(11) 0.010(10) -0.005(12)
C14 0.028(12) 0.027(14) 0.042(12) 0.012(10) 0.018(11) 0.014(11)
C15 0.041(13) 0.041(15) 0.023(11) 0.010(11) -0.004(10) 0.002(12)
C16 0.083(16) 0.031(12) 0.065(15) 0.010(12) 0.026(14) 0.025(13)
C17 0.064(7) 0.060(8) 0.065(8) 0.003(5) 0.010(5) 0.001(5)
C18 0.046(13) 0.049(14) 0.076(16) 0.006(13) 0.009(12) -0.016(12)
C19 0.058(15) 0.029(11) 0.038(12) 0.019(11) 0.019(12) 0.018(13)
C20 0.08(2) 0.027(14) 0.024(12) 0.007(10) 0.028(14) 0.012(14)
C21 0.088(16) 0.065(15) 0.029(12) -0.014(11) 0.015(12) 0.004(14)
C22 0.116(11) 0.121(11) 0.117(11) -0.002(5) 0.032(6) 0.001(5)
C24 0.104(10) 0.104(10) 0.104(10) -0.002(5) 0.026(6) -0.001(5)
Cl1 0.083(4) 0.047(3) 0.070(4) -0.002(3) 0.034(3) 0.022(3)
Cl2 0.089(4) 0.101(5) 0.050(4) -0.012(3) 0.015(3) 0.016(4)
O1 0.084(10) 0.065(9) 0.036(9) 0.010(7) 0.017(8) 0.030(8)
O2 0.039(8) 0.036(8) 0.046(10) 0.015(7) 0.017(7) 0.020(7)
O3 0.065(9) 0.058(9) 0.046(9) -0.007(8) 0.007(7) 0.014(8)
O4 0.039(9) 0.058(10) 0.067(10) 0.010(8) 0.004(8) 0.000(8)
O5 0.069(10) 0.070(12) 0.064(10) -0.022(9) -0.014(8) -0.003(9)
C25 0.15(3) 0.16(3) 0.16(3) 0.000(5) 0.042(9) 0.000(5)
C25C 0.16(3) 0.16(3) 0.16(3) 0.001(5) 0.042(9) -0.001(5)
C1A 0.029(6) 0.029(6) 0.028(6) -0.002(5) 0.010(5) 0.000(5)
C2A 0.061(13) 0.031(11) 0.021(11) -0.013(9) 0.027(10) -0.005(10)
C3A 0.032(6) 0.029(6) 0.035(6) 0.001(5) 0.008(5) -0.001(5)
C4A 0.027(11) 0.029(11) 0.036(13) 0.003(10) 0.016(10) 0.009(9)
C5A 0.043(13) 0.035(12) 0.059(16) -0.003(11) 0.034(12) 0.009(10)
C6A 0.032(11) 0.028(11) 0.038(13) 0.004(9) 0.016(10) 0.016(9)
C7A 0.032(11) 0.025(11) 0.032(13) 0.007(10) 0.017(10) -0.005(10)
C8A 0.035(12) 0.032(12) 0.037(13) -0.012(11) 0.021(11) -0.023(11)
C9A 0.017(10) 0.052(13) 0.040(14) -0.013(11) 0.015(10) -0.002(10)
C10A 0.029(6) 0.028(6) 0.032(6) -0.004(5) 0.011(5) 0.004(5)
C11A 0.031(6) 0.029(6) 0.034(6) 0.001(5) 0.009(5) 0.002(5)
C12A 0.049(11) 0.027(10) 0.014(10) -0.003(8) 0.000(9) 0.009(10)
C13A 0.032(6) 0.030(6) 0.030(6) -0.004(5) 0.009(5) -0.002(5)
C14A 0.019(10) 0.021(12) 0.039(11) 0.000(9) 0.006(9) 0.004(9)
C15A 0.025(10) 0.031(13) 0.050(12) -0.007(10) 0.001(10) -0.003(10)
C16A 0.027(10) 0.024(11) 0.039(11) -0.008(9) -0.004(10) 0.009(9)
C17A 0.031(12) 0.084(18) 0.035(12) -0.026(11) 0.004(11) 0.019(11)
C18A 0.038(6) 0.042(6) 0.042(6) -0.001(5) 0.015(5) 0.002(5)
C19A 0.030(11) 0.045(13) 0.042(12) -0.014(10) 0.001(10) 0.006(10)
C20A 0.046(7) 0.040(7) 0.043(7) 0.001(5) 0.010(5) -0.002(5)
C21A 0.055(7) 0.057(7) 0.052(7) 0.001(5) 0.018(5) 0.000(5)
C22A 0.12(2) 0.046(14) 0.079(17) -0.010(12) 0.060(16) -0.008(14)
C23A 0.158(15) 0.150(16) 0.145(15) -0.007(10) 0.045(10) -0.002(10)
C24A 0.126(11) 0.124(11) 0.129(11) 0.001(5) 0.038(6) 0.001(5)
Cl3 0.058(3) 0.050(3) 0.044(3) 0.009(2) 0.011(3) 0.017(3)
Cl4 0.080(4) 0.059(4) 0.044(3) -0.003(3) 0.008(3) 0.018(3)
O1A 0.071(9) 0.030(7) 0.039(8) 0.004(6) 0.019(7) 0.022(7)
O2A 0.046(8) 0.036(7) 0.027(8) -0.007(6) 0.011(6) 0.008(6)
O3A 0.054(8) 0.036(7) 0.032(7) 0.009(6) 0.008(6) 0.019(7)
O4A 0.073(10) 0.061(9) 0.063(9) 0.000(8) 0.053(8) 0.004(8)
O5A 0.104(7) 0.102(7) 0.107(7) 0.002(5) 0.042(5) 0.001(5)

loop_
_atom_type_symbol
_atom_type_description
_atom_type_scat_dispersion_real
_atom_type_scat_dispersion_imag
_atom_type_scat_source
C C 0.0030 0.0020 'International Tables Vol C Tables 4.2.6.8 and 6.1.1.4'
H H 0.0000 0.0000 'International Tables Vol C Tables 4.2.6.8 and 6.1.1.4'
Cl Cl 0.1480 0.1590 'International Tables Vol C Tables 4.2.6.8 and 6.1.1.4'
O O 0.0110 0.0060 'International Tables Vol C Tables 4.2.6.8 and 6.1.1.4'

loop_
_geom_angle_atom_site_label_1
_geom_angle_atom_site_label_2
_geom_angle_atom_site_label_3
_geom_angle
C2 C1 Cl1 117.2(15)
C6 C1 C2 121.9(16)
C6 C1 Cl1 120.7(14)
C3 C2 C1 118.4(17)
O1 C2 C1 115.8(17)
O1 C2 C3 125.8(17)
C4 C3 C2 118.2(16)
C3 C4 C5 124.7(17)
C3 C4 O2 114.4(14)
C5 C4 O2 120.9(15)
C4 C5 C6 116.9(16)
C4 C5 C7 121.6(16)
C6 C5 C7 121.3(16)
C1 C6 C5 119.9(16)
C5 C7 C14 123.4(15)
C8 C7 C5 118.2(16)
C8 C7 C14 118.3(16)
C7 C8 C9 118.2(18)
C7 C8 C13 125.6(18)
C13 C8 C9 116.2(18)
C10 C9 C8 121.5(18)
C10 C9 O2 118.7(18)
O2 C9 C8 119.8(18)
C9 C10 C11 122.4(19)
C12 C11 C10 116.3(17)
O3 C11 C10 121.4(19)
O3 C11 C12 122.1(19)
C11 C12 Cl2 118.9(17)
C13 C12 C11 123.8(16)
C13 C12 Cl2 117.3(16)
C12 C13 C8 119.6(18)
C15 C14 C7 120.3(17)
C15 C14 C19 120.5(16)
C19 C14 C7 119.1(16)
C14 C15 C16 117.1(17)
C14 C15 C20 122.3(17)
C16 C15 C20 120.5(18)
C15 C16 C17 122.8(19)
C18 C17 C16 116(2)
C19 C18 C17 123.5(19)
C18 C19 C14 119.5(17)
O4 C20 C15 127.6(18)
O4 C20 O5 123(2)
O5 C20 C15 109(2)
O1 C21 C22 103.7(17)
C23 C22 C21 112(2)
O5 C24 C25 115(3)
O5 C24 C25C 120(3)
C2 O1 C21 117.0(14)
C9 O2 C4 121.1(14)
C20 O5 C24 118.9(18)
C26 C25 C24 121(3)
C26C C25C C24 121(3)
C2A C1A O1A 123.2(15)
C6A C1A C2A 120.9(16)
C6A C1A O1A 115.9(16)
C3A C2A C1A 120.0(16)
C2A C3A C4A 123.9(17)
C2A C3A O2A 118.6(16)
O2A C3A C4A 117.5(16)
C3A C4A C5A 114.4(16)
C3A C4A C7A 122.4(16)
C5A C4A C7A 123.0(16)
C6A C5A C4A 120.6(15)
C1A C6A C5A 119.8(16)
C1A C6A Cl3 121.3(15)
C5A C6A Cl3 118.8(13)
C4A C7A C14A 120.2(16)
C8A C7A C4A 116.5(15)
C8A C7A C14A 123.1(16)
C7A C8A C9A 119.6(16)
C7A C8A C13A 124.9(16)
C13A C8A C9A 115.5(18)
C10A C9A C8A 121.2(17)
O2A C9A C8A 120.5(16)
O2A C9A C10A 118.3(15)
C9A C10A C11A 123.2(16)
C10A C11A C12A 114.3(15)
O3A C11A C10A 122.9(16)
O3A C11A C12A 122.8(15)
C11A C12A Cl4 116.0(12)
C13A C12A C11A 123.0(15)
C13A C12A Cl4 121.0(13)
C12A C13A C8A 122.8(16)
C15A C14A C7A 121.0(15)
C19A C14A C7A 118.1(15)
C19A C14A C15A 120.9(16)
C14A C15A C16A 116.5(16)
C20A C15A C14A 120.5(16)
C20A C15A C16A 123.0(17)
C17A C16A C15A 119.2(17)
C16A C17A C18A 123.3(17)
C19A C18A C17A 118.8(17)
C18A C19A C14A 121.2(18)
O4A C20A C15A 130.9(18)
O4A C20A O5A 120.3(19)
O5A C20A C15A 108.8(19)
O1A C21A C22A 104.5(14)
C23A C22A C21A 120(2)
O5A C24A C25A 107(2)
C26A C25A C24A 112.6(15)
C1A O1A C21A 117.9(13)
C9A O2A C3A 123.1(13)
C24A O5A C20A 114.6(18)

loop_
_geom_bond_atom_site_label_1
_geom_bond_atom_site_label_2
_geom_bond_distance
C1 C2 1.40(2)
C1 C6 1.34(2)
C1 Cl1 1.778(17)
C2 C3 1.38(2)
C2 O1 1.35(2)
C3 C4 1.35(2)
C4 C5 1.36(2)
C4 O2 1.375(19)
C5 C6 1.39(2)
C5 C7 1.43(2)
C7 C8 1.41(2)
C7 C14 1.49(2)
C8 C9 1.47(2)
C8 C13 1.41(2)
C9 C10 1.34(2)
C9 O2 1.37(2)
C10 C11 1.40(3)
C11 C12 1.40(2)
C11 O3 1.260(19)
C12 C13 1.38(2)
C12 Cl2 1.726(18)
C14 C15 1.39(2)
C14 C19 1.39(2)
C15 C16 1.39(2)
C15 C20 1.45(3)
C16 C17 1.41(3)
C17 C18 1.35(3)
C18 C19 1.35(2)
C20 O4 1.18(2)
C20 O5 1.33(2)
C21 C22 1.501(10)
C21 O1 1.46(2)
C22 C23 1.367(10)
C24 O5 1.45(3)
C24 C25 1.506(11)
C24 C25C 1.508(11)
C25 C26 1.378(11)
C25C C26C 1.377(11)
C1A C2A 1.37(2)
C1A C6A 1.36(2)
C1A O1A 1.370(19)
C2A C3A 1.32(2)
C3A C4A 1.40(2)
C3A O2A 1.353(19)
C4A C5A 1.45(2)
C4A C7A 1.45(2)
C5A C6A 1.37(2)
C6A Cl3 1.726(17)
C7A C8A 1.37(2)
C7A C14A 1.48(2)
C8A C9A 1.44(2)
C8A C13A 1.42(2)
C9A C10A 1.36(2)
C9A O2A 1.344(19)
C10A C11A 1.41(2)
C11A C12A 1.45(2)
C11A O3A 1.231(19)
C12A C13A 1.33(2)
C12A Cl4 1.749(16)
C14A C15A 1.43(2)
C14A C19A 1.39(2)
C15A C16A 1.46(2)
C15A C20A 1.43(3)
C16A C17A 1.36(2)
C17A C18A 1.38(3)
C18A C19A 1.38(2)
C20A O4A 1.17(2)
C20A O5A 1.38(2)
C21A C22A 1.498(10)
C21A O1A 1.41(2)
C22A C23A 1.377(11)
C24A C25A 1.512(10)
C24A O5A 1.37(3)
C25A C26A 1.367(10)

loop_
_geom_torsion_atom_site_label_1
_geom_torsion_atom_site_label_2
_geom_torsion_atom_site_label_3
_geom_torsion_atom_site_label_4
_geom_torsion
C1 C2 C3 C4 -4(2)
C1 C2 O1 C21 -177.0(15)
C2 C1 C6 C5 -1(2)
C2 C3 C4 C5 3(2)
C2 C3 C4 O2 -176.4(13)
C3 C2 O1 C21 3(3)
C3 C4 C5 C6 0(2)
C3 C4 C5 C7 -175.5(15)
C3 C4 O2 C9 179.3(14)
C4 C5 C6 C1 -1(2)
C4 C5 C7 C8 -4(2)
C4 C5 C7 C14 177.4(15)
C5 C4 O2 C9 0(2)
C5 C7 C8 C9 1(2)
C5 C7 C8 C13 -177.2(15)
C5 C7 C14 C15 -64(2)
C5 C7 C14 C19 112.5(19)
C6 C1 C2 C3 3(2)
C6 C1 C2 O1 -176.9(16)
C6 C5 C7 C8 -179.0(14)
C6 C5 C7 C14 3(2)
C7 C5 C6 C1 174.5(15)
C7 C8 C9 C10 -179.8(15)
C7 C8 C9 O2 2(2)
C7 C8 C13 C12 177.9(15)
C7 C14 C15 C16 -179.7(15)
C7 C14 C15 C20 -4(3)
C7 C14 C19 C18 -177.3(16)
C8 C7 C14 C15 117.6(18)
C8 C7 C14 C19 -66(2)
C8 C9 C10 C11 0(2)
C8 C9 O2 C4 -3(2)
C9 C8 C13 C12 -1(2)
C9 C10 C11 C12 3(2)
C9 C10 C11 O3 179.1(15)
C10 C9 O2 C4 178.9(13)
C10 C11 C12 C13 -5(3)
C10 C11 C12 Cl2 177.8(13)
C11 C12 C13 C8 4(3)
C13 C8 C9 C10 -1(2)
C13 C8 C9 O2 -179.3(14)
C14 C7 C8 C9 179.9(14)
C14 C7 C8 C13 1(2)
C14 C15 C16 C17 -2(3)
C14 C15 C20 O4 -24(3)
C14 C15 C20 O5 151.4(16)
C15 C14 C19 C18 -1(3)
C15 C16 C17 C18 -2(3)
C15 C20 O5 C24 -174.8(18)
C16 C15 C20 O4 150.9(19)
C16 C15 C20 O5 -33(2)
C16 C17 C18 C19 6(3)
C17 C18 C19 C14 -4(3)
C19 C14 C15 C16 4(2)
C19 C14 C15 C20 179.4(16)
C20 C15 C16 C17 -177.9(18)
C22 C21 O1 C2 -162.3(17)
Cl1 C1 C2 C3 177.8(13)
Cl1 C1 C2 O1 -2(2)
Cl1 C1 C6 C5 -175.3(12)
Cl2 C12 C13 C8 -179.1(13)
O1 C2 C3 C4 176.0(16)
O1 C21 C22 C23 115(2)
O2 C4 C5 C6 178.6(13)
O2 C4 C5 C7 3(2)
O2 C9 C10 C11 177.8(14)
O3 C11 C12 C13 179.1(16)
O3 C11 C12 Cl2 2(2)
O4 C20 O5 C24 1(3)
O5 C24 C25 C26 95(6)
O5 C24 C25C C26C 97(6)
C25 C24 O5 C20 98(3)
C25C C24 O5 C20 169(2)
C1A C2A C3A C4A 5(3)
C1A C2A C3A O2A -174.7(14)
C2A C1A C6A C5A 4(2)
C2A C1A C6A Cl3 -178.0(13)
C2A C1A O1A C21A 6(2)
C2A C3A C4A C5A -2(2)
C2A C3A C4A C7A -177.2(15)
C2A C3A O2A C9A -178.4(15)
C3A C4A C5A C6A -1(2)
C3A C4A C7A C8A -6(2)
C3A C4A C7A C14A 178.4(14)
C4A C3A O2A C9A 2(2)
C4A C5A C6A C1A 0(2)
C4A C5A C6A Cl3 -178.4(12)
C4A C7A C8A C9A 6(2)
C4A C7A C8A C13A -174.9(14)
C4A C7A C14A C15A -77(2)
C4A C7A C14A C19A 104.5(18)
C5A C4A C7A C8A 178.3(14)
C5A C4A C7A C14A 3(2)
C6A C1A C2A C3A -6(2)
C6A C1A O1A C21A -171.5(15)
C7A C4A C5A C6A 174.7(15)
C7A C8A C9A C10A 179.5(15)
C7A C8A C9A O2A -2(2)
C7A C8A C13A C12A -178.7(16)
C7A C14A C15A C16A 179.4(14)
C7A C14A C15A C20A 0(2)
C7A C14A C19A C18A 179.5(15)
C8A C7A C14A C15A 107.8(18)
C8A C7A C14A C19A -70(2)
C8A C9A C10A C11A -1(2)
C8A C9A O2A C3A -2(2)
C9A C8A C13A C12A 1(2)
C9A C10A C11A C12A 2(2)
C9A C10A C11A O3A -179.0(15)
C10A C9A O2A C3A 176.4(14)
C10A C11A C12A C13A -1(2)
C10A C11A C12A Cl4 178.6(12)
C11A C12A C13A C8A 0(3)
C13A C8A C9A C10A 0(2)
C13A C8A C9A O2A 178.8(14)
C14A C7A C8A C9A -179.2(14)
C14A C7A C8A C13A 0(2)
C14A C15A C16A C17A 2(2)
C14A C15A C20A O4A 2(3)
C14A C15A C20A O5A -179.6(15)
C15A C14A C19A C18A 2(2)
C15A C16A C17A C18A 0(3)
C15A C20A O5A C24A 178.3(19)
C16A C15A C20A O4A -177.7(19)
C16A C15A C20A O5A 1(2)
C16A C17A C18A C19A -1(3)
C17A C18A C19A C14A 0(2)
C19A C14A C15A C16A -3(2)
C19A C14A C15A C20A 177.9(15)
C20A C15A C16A C17A -178.6(16)
C22A C21A O1A C1A -172.3(15)
C25A C24A O5A C20A -154.3(17)
Cl4 C12A C13A C8A -179.8(12)
O1A C1A C2A C3A 175.8(15)
O1A C1A C6A C5A -178.1(15)
O1A C1A C6A Cl3 0(2)
O1A C21A C22A C23A 130(2)
O2A C3A C4A C5A 178.4(13)
O2A C3A C4A C7A 3(2)
O2A C9A C10A C11A 179.9(14)
O3A C11A C12A C13A 179.8(16)
O3A C11A C12A Cl4 -1(2)
O4A C20A O5A C24A -3(3)
O5A C24A C25A C26A -95(3)
